data_4513524
loop_
_publ_author_name
'Xu, Zhong-Xuan'
'Xiao, Yu'
'Kang, Yao'
'Zhang, Lei'
'Zhang, Jian'

_publ_section_title
;
 Homochiral Cluster-Organic Frameworks Constructed from Enantiopure
 Lactate Derivatives
;
_journal_issue 9
_journal_name_full 'Crystal Growth &amp; Design'
_journal_page_first 4676
_journal_paper_doi 10.1021/acs.cgd.5b00958
_journal_volume 15
_journal_year 2015
_chemical_absolute_configuration rm
_chemical_formula_sum 'C22 H29 O23.5 Zn4'
_chemical_formula_weight 930.93
_chemical_name_systematic
; 
 ? 
;
_space_group_IT_number 4
_symmetry_cell_setting monoclinic
_symmetry_space_group_name_Hall 'P 2yb'
_symmetry_space_group_name_H-M 'P 1 21 1'
_atom_sites_solution_hydrogens geom
_atom_sites_solution_primary direct
_atom_sites_solution_secondary difmap
_audit_creation_method SHELXL-97
_cell_angle_alpha 90.00
_cell_angle_beta 99.658(3)
_cell_angle_gamma 90.00
_cell_formula_units_Z 2
_cell_length_a 7.5555(2)
_cell_length_b 18.9892(4)
_cell_length_c 11.4893(3)
_cell_measurement_reflns_used 5639
_cell_measurement_temperature 293(2)
_cell_measurement_theta_max 28.7650
_cell_measurement_theta_min 2.7320
_cell_volume 1625.04(7)
_computing_cell_refinement 'Bruker FRAMBO'
_computing_data_collection 'Bruker FRAMBO'
_computing_data_reduction 'Bruker SAINT'
_computing_molecular_graphics 'Bruker SHELXTL'
_computing_publication_material 'Bruker SHELXTL'
_computing_structure_refinement 'SHELXL-97 (Sheldrick, 1997)'
_computing_structure_solution 'SHELXS-97 (Sheldrick, 1990)'
_diffrn_ambient_temperature 293(2)
_diffrn_detector_area_resol_mean 16.2083
_diffrn_measured_fraction_theta_full 0.999
_diffrn_measured_fraction_theta_max 0.999
_diffrn_measurement_device_type 'multiwire proportional'
_diffrn_measurement_method 'phi and omega scans'
_diffrn_radiation_monochromator graphite
_diffrn_radiation_source 'fine-focus sealed tube'
_diffrn_radiation_type MoK\a
_diffrn_radiation_wavelength 0.71073
_diffrn_reflns_av_R_equivalents 0.0245
_diffrn_reflns_av_sigmaI/netI 0.0354
_diffrn_reflns_limit_h_max 8
_diffrn_reflns_limit_h_min -8
_diffrn_reflns_limit_k_max 22
_diffrn_reflns_limit_k_min -22
_diffrn_reflns_limit_l_max 11
_diffrn_reflns_limit_l_min -13
_diffrn_reflns_number 11488
_diffrn_reflns_theta_full 25.00
_diffrn_reflns_theta_max 25.00
_diffrn_reflns_theta_min 2.73
_exptl_absorpt_coefficient_mu 3.012
_exptl_absorpt_correction_T_max 1.0000
_exptl_absorpt_correction_T_min 0.53271
_exptl_absorpt_correction_type multi-scan
_exptl_absorpt_process_details
'CrysAlisPro, Agilent Technologies,Version 1.171.36.28 (release 01-02-2013 CrysAlis171 .NET)(compiled Feb  1 2013,16:14:44)Empirical absorption correction using spherical harmonics,implemented in SCALE3 ABSPACK scaling algorithm.'
_exptl_crystal_colour colorless
_exptl_crystal_density_diffrn 1.903
_exptl_crystal_density_method 'not measured'
_exptl_crystal_description block
_exptl_crystal_F_000 938
_exptl_crystal_size_max 0.08
_exptl_crystal_size_mid 0.06
_exptl_crystal_size_min 0.05
_refine_diff_density_max 1.121
_refine_diff_density_min -0.647
_refine_diff_density_rms 0.134
_refine_ls_abs_structure_details 'Flack H D (1983), Acta Cryst. A39, 876-881'
_refine_ls_abs_structure_Flack -0.013(14)
_refine_ls_extinction_method none
_refine_ls_goodness_of_fit_ref 1.015
_refine_ls_hydrogen_treatment mixed
_refine_ls_matrix_type full
_refine_ls_number_parameters 446
_refine_ls_number_reflns 5417
_refine_ls_number_restraints 1
_refine_ls_restrained_S_all 1.015
_refine_ls_R_factor_all 0.0377
_refine_ls_R_factor_gt 0.0354
_refine_ls_shift/su_max 0.002
_refine_ls_shift/su_mean 0.000
_refine_ls_structure_factor_coef Fsqd
_refine_ls_weighting_details 'calc w=1/[\s^2^(Fo^2^)+(0.0950P)^2^+0.0000P] where P=(Fo^2^+2Fc^2^)/3'
_refine_ls_weighting_scheme calc
_refine_ls_wR_factor_gt 0.1142
_refine_ls_wR_factor_ref 0.1165
_reflns_number_gt 5164
_reflns_number_total 5417
_reflns_threshold_expression >2sigma(I)
_cod_data_source_file cg5b00958_si_002.cif
_cod_data_source_block 1-D
_cod_depositor_comments
;
The following automatic conversions were performed:

'_symmetry_cell_setting' value 'Monoclinic' changed to 'monoclinic'
according to
/usr/data/users/saulius/crontab/automatic-downloads/rss-feeds/ACS/lib/dictionaries/cif_core.dic
dictionary named 'cif_core.dic' version 2.4.2 from 2011-04-26.

Automatic conversion script
Id: cif_fix_values 3271 2015-04-21 07:52:19Z andrius 

 Adding full bibliography for 4513524--4513531.cif.
;
_cod_original_sg_symbol_H-M P2(1)
_cod_original_formula_sum 'C22 H29 O23.50 Zn4'
_cod_database_code 4513524

loop_
_symmetry_equiv_pos_as_xyz
'x, y, z'
'-x, y+1/2, -z'

loop_
_atom_site_label
_atom_site_type_symbol
_atom_site_fract_x
_atom_site_fract_y
_atom_site_fract_z
_atom_site_U_iso_or_equiv
_atom_site_adp_type
_atom_site_occupancy
_atom_site_symmetry_multiplicity
_atom_site_calc_flag
_atom_site_refinement_flags
Zn1 Zn 0.48470(8) 0.61137(3) 0.06976(5) 0.01546(17) Uani 1 1 d .
Zn2 Zn 0.74842(9) 0.48875(3) 0.15583(6) 0.01781(18) Uani 1 1 d .
Zn3 Zn 0.72183(9) 0.59625(3) 0.35838(5) 0.01679(18) Uani 1 1 d .
Zn4 Zn 0.98137(9) 0.47148(3) 0.44645(5) 0.01526(17) Uani 1 1 d .
C12 C -0.3341(8) 0.4906(3) -0.4305(5) 0.0228(13) Uani 1 1 d .
C11 C 0.7900(7) 0.3572(3) 0.3045(5) 0.0195(13) Uani 1 1 d .
C18 C 0.3513(8) 0.3495(3) -0.1199(5) 0.0181(13) Uani 1 1 d .
H18A H 0.4458 0.3326 -0.0645 0.022 Uiso 1 1 calc R
C7 C 0.8599(8) 0.2338(3) 0.3763(5) 0.0200(13) Uani 1 1 d .
H7A H 0.9488 0.2530 0.4333 0.024 Uiso 1 1 calc R
C1 C 0.1854(8) 0.1007(4) 0.0425(5) 0.0203(12) Uani 1 1 d .
C21 C 0.4186(8) 0.4696(3) -0.0336(5) 0.0172(12) Uani 1 1 d .
C9 C 0.6185(8) 0.2514(3) 0.2128(5) 0.0166(12) Uani 1 1 d .
H9A H 0.5462 0.2815 0.1615 0.020 Uiso 1 1 calc R
C19 C 0.2582(8) 0.3036(3) -0.2010(5) 0.0157(12) Uani 1 1 d .
C8 C 0.7489(8) 0.2770(3) 0.2954(5) 0.0217(14) Uani 1 1 d .
C17 C 0.3060(8) 0.4207(3) -0.1196(5) 0.0138(11) Uani 1 1 d .
C20 C 0.1163(8) 0.3297(3) -0.2831(5) 0.0202(13) Uani 1 1 d .
H20A H 0.0509 0.2996 -0.3379 0.024 Uiso 1 1 calc R
C4 C 0.5937(8) 0.1792(3) 0.2053(5) 0.0173(12) Uani 1 1 d .
C6 C 0.8321(7) 0.1607(3) 0.3681(5) 0.0171(12) Uani 1 1 d .
C22 C 0.3118(8) 0.2277(3) -0.2010(5) 0.0162(12) Uani 1 1 d .
C10 C 0.9479(8) 0.1123(3) 0.4512(4) 0.0173(12) Uani 1 1 d .
C15 C 0.0726(8) 0.4008(3) -0.2829(5) 0.0169(12) Uani 1 1 d .
C5 C 0.6955(8) 0.1345(3) 0.2823(5) 0.0181(12) Uani 1 1 d .
H5A H 0.6734 0.0863 0.2775 0.022 Uiso 1 1 calc R
C16 C 0.1628(8) 0.4465(3) -0.2010(5) 0.0183(12) Uani 1 1 d .
H16A H 0.1292 0.4935 -0.1999 0.022 Uiso 1 1 calc R
C13 C -0.2223(9) 0.4475(5) -0.3328(6) 0.045(2) Uani 1 1 d .
H13A H -0.1893 0.4780 -0.2637 0.054 Uiso 1 1 calc R
C2 C 0.2818(8) 0.1603(4) 0.1201(6) 0.0294(15) Uani 1 1 d .
H2A H 0.2465 0.2054 0.0818 0.035 Uiso 1 1 calc R
C3 C 0.2364(11) 0.1616(5) 0.2385(7) 0.061(3) Uani 1 1 d .
H3A H 0.2991 0.1996 0.2826 0.092 Uiso 1 1 calc R
H3B H 0.2709 0.1178 0.2776 0.092 Uiso 1 1 calc R
H3C H 0.1094 0.1683 0.2333 0.092 Uiso 1 1 calc R
C14 C -0.3155(19) 0.3835(7) -0.2951(13) 0.122(5) Uiso 1 1 d .
H14A H -0.2367 0.3594 -0.2336 0.183 Uiso 1 1 calc R
H14B H -0.3472 0.3525 -0.3614 0.183 Uiso 1 1 calc R
H14C H -0.4222 0.3977 -0.2663 0.183 Uiso 1 1 calc R
O12 O 0.5651(6) 0.4480(2) 0.0189(4) 0.0296(11) Uani 1 1 d .
O5 O 1.0938(6) 0.1388(2) 0.5048(4) 0.0236(10) Uani 1 1 d .
O15 O 0.9140(5) 0.5303(2) 0.2975(3) 0.0169(8) Uani 1 1 d .
O16 O 0.5515(5) 0.5544(2) 0.2191(3) 0.0177(9) Uani 1 1 d .
O3 O 0.4673(5) 0.1491(2) 0.1174(3) 0.0184(9) Uani 1 1 d .
O10 O -0.0608(6) 0.4246(2) -0.3707(4) 0.0199(9) Uani 1 1 d .
O6 O 0.9175(7) 0.3749(2) 0.3822(4) 0.0308(11) Uani 1 1 d .
O13 O 0.4387(6) 0.2094(2) -0.1281(4) 0.0258(10) Uani 1 1 d .
O2 O 0.2561(6) 0.0826(2) -0.0464(4) 0.0223(9) Uani 1 1 d .
O14 O 0.2178(6) 0.1882(2) -0.2771(4) 0.0312(12) Uani 1 1 d .
O4 O 0.8943(6) 0.0510(2) 0.4565(4) 0.0255(10) Uani 1 1 d .
O11 O 0.3539(5) 0.5308(2) -0.0228(4) 0.0240(10) Uani 1 1 d .
O3W O 0.5039(6) 0.6325(3) 0.4406(4) 0.0323(11) Uani 1 1 d .
O9 O -0.2729(5) 0.4991(2) -0.5248(3) 0.0189(9) Uani 1 1 d .
O2W O 0.9694(6) 0.4530(3) 0.0747(4) 0.0341(12) Uani 1 1 d .
O7 O 0.6916(7) 0.3956(2) 0.2356(4) 0.0314(12) Uani 1 1 d .
O1W O 1.2479(6) 0.4298(3) 0.4673(5) 0.0374(13) Uani 1 1 d .
O4W O 0.2242(6) 0.6569(3) 0.0441(4) 0.0336(11) Uani 1 1 d .
O1 O 0.0464(6) 0.0754(3) 0.0651(4) 0.0361(12) Uani 1 1 d .
O8 O -0.4773(6) 0.5150(3) -0.4116(4) 0.0362(12) Uani 1 1 d .
O5W O 1.1682(7) 0.6510(3) 0.2867(5) 0.0528(16) Uani 1 1 d .
O6W O 0.3069(8) 0.4279(4) 0.2248(5) 0.070(2) Uani 1 1 d .
O7W O 1.3260(11) 0.2809(4) 0.4918(7) 0.084(2) Uani 1 1 d .
O8W O 0.1380(16) 0.8034(5) 0.0053(10) 0.050(3) Uani 0.50 1 d P

loop_
_atom_site_aniso_label
_atom_site_aniso_U_11
_atom_site_aniso_U_22
_atom_site_aniso_U_33
_atom_site_aniso_U_23
_atom_site_aniso_U_13
_atom_site_aniso_U_12
Zn1 0.0151(3) 0.0113(3) 0.0178(3) -0.0015(3) -0.0033(2) 0.0009(3)
Zn2 0.0206(4) 0.0113(4) 0.0183(3) -0.0009(3) -0.0060(3) 0.0011(3)
Zn3 0.0178(3) 0.0125(4) 0.0175(3) -0.0007(3) -0.0046(3) 0.0011(3)
Zn4 0.0164(3) 0.0096(3) 0.0174(3) -0.0017(2) -0.0042(2) 0.0011(3)
C12 0.017(3) 0.028(3) 0.022(3) 0.005(3) 0.000(2) 0.000(3)
C11 0.014(3) 0.018(3) 0.024(3) 0.000(3) -0.004(3) -0.005(3)
C18 0.021(3) 0.016(3) 0.014(3) 0.000(2) -0.009(2) 0.005(3)
C7 0.017(3) 0.016(3) 0.025(3) 0.001(3) -0.003(2) 0.003(3)
C1 0.019(3) 0.024(3) 0.016(3) -0.002(2) -0.003(2) 0.000(3)
C21 0.021(3) 0.010(3) 0.019(3) 0.003(2) -0.003(2) 0.001(2)
C9 0.022(3) 0.014(3) 0.011(3) 0.001(2) -0.004(2) -0.001(2)
C19 0.019(3) 0.013(3) 0.013(3) 0.003(2) -0.002(2) 0.005(2)
C8 0.027(3) 0.012(3) 0.025(3) 0.010(2) 0.002(3) 0.001(3)
C17 0.018(3) 0.005(3) 0.018(3) -0.002(2) 0.001(2) -0.003(2)
C20 0.024(3) 0.013(3) 0.021(3) -0.004(2) -0.003(3) -0.001(2)
C4 0.017(3) 0.018(3) 0.014(3) 0.001(2) -0.004(2) -0.001(2)
C6 0.014(3) 0.020(3) 0.017(3) 0.000(2) 0.002(2) 0.002(2)
C22 0.023(3) 0.008(3) 0.016(3) -0.001(2) 0.000(2) 0.000(2)
C10 0.022(3) 0.018(3) 0.011(2) 0.003(2) 0.000(2) 0.006(3)
C15 0.012(3) 0.017(3) 0.019(3) 0.004(2) -0.003(2) 0.003(2)
C5 0.023(3) 0.013(3) 0.017(3) -0.001(2) 0.000(2) -0.003(2)
C16 0.016(3) 0.012(3) 0.024(3) 0.000(2) -0.002(2) -0.001(2)
C13 0.028(4) 0.083(7) 0.025(3) 0.019(4) 0.010(3) 0.020(4)
C2 0.015(3) 0.031(3) 0.044(4) -0.017(3) 0.010(3) -0.003(3)
C3 0.056(5) 0.092(7) 0.039(5) -0.041(5) 0.018(4) -0.033(5)
O12 0.030(3) 0.019(2) 0.032(2) -0.012(2) -0.016(2) 0.003(2)
O5 0.025(2) 0.017(2) 0.024(2) 0.0018(18) -0.0117(18) -0.0039(18)
O15 0.018(2) 0.017(2) 0.0134(19) 0.0011(16) -0.0035(15) 0.0002(17)
O16 0.021(2) 0.015(2) 0.016(2) 0.0024(16) -0.0017(16) -0.0013(17)
O3 0.017(2) 0.021(2) 0.0135(19) -0.0077(16) -0.0082(16) 0.0003(17)
O10 0.017(2) 0.022(2) 0.019(2) 0.0022(17) -0.0012(16) 0.0074(17)
O6 0.039(3) 0.010(2) 0.040(3) -0.006(2) -0.003(2) 0.001(2)
O13 0.025(2) 0.013(2) 0.032(2) -0.0040(18) -0.016(2) 0.0030(18)
O2 0.020(2) 0.021(2) 0.024(2) -0.0085(18) -0.0002(17) -0.0042(18)
O14 0.037(3) 0.018(3) 0.033(3) -0.013(2) -0.011(2) 0.007(2)
O4 0.025(2) 0.015(2) 0.030(2) 0.0023(18) -0.0126(19) -0.0038(19)
O11 0.025(2) 0.014(2) 0.029(2) -0.0073(18) -0.0081(19) 0.0030(19)
O3W 0.022(2) 0.041(3) 0.032(2) -0.002(2) 0.0013(19) 0.008(2)
O9 0.019(2) 0.017(2) 0.0197(19) 0.0029(17) 0.0001(17) 0.0042(17)
O2W 0.026(2) 0.035(3) 0.039(3) -0.006(2) 0.000(2) 0.015(2)
O7 0.043(3) 0.015(2) 0.030(2) 0.007(2) -0.016(2) -0.006(2)
O1W 0.018(2) 0.033(3) 0.056(3) -0.015(2) -0.011(2) 0.004(2)
O4W 0.022(2) 0.036(3) 0.042(3) -0.002(2) 0.006(2) 0.007(2)
O1 0.018(2) 0.046(3) 0.046(3) -0.018(2) 0.010(2) -0.013(2)
O8 0.016(2) 0.056(3) 0.038(3) 0.003(2) 0.006(2) 0.013(2)
O5W 0.036(3) 0.065(4) 0.055(3) 0.028(3) 0.002(3) 0.003(3)
O6W 0.039(3) 0.121(6) 0.051(4) 0.029(4) 0.010(3) -0.002(4)
O7W 0.105(6) 0.063(5) 0.085(5) 0.010(4) 0.015(5) 0.029(5)
O8W 0.074(8) 0.021(5) 0.054(6) 0.002(5) 0.008(6) 0.026(5)

loop_
_atom_type_symbol
_atom_type_description
_atom_type_scat_dispersion_real
_atom_type_scat_dispersion_imag
_atom_type_scat_source
C C 0.0033 0.0016 'International Tables Vol C Tables 4.2.6.8 and 6.1.1.4'
H H 0.0000 0.0000 'International Tables Vol C Tables 4.2.6.8 and 6.1.1.4'
O O 0.0106 0.0060 'International Tables Vol C Tables 4.2.6.8 and 6.1.1.4'
Zn Zn 0.2839 1.4301 'International Tables Vol C Tables 4.2.6.8 and 6.1.1.4'

loop_
_geom_angle_atom_site_label_1
_geom_angle_atom_site_label_2
_geom_angle_atom_site_label_3
_geom_angle
_geom_angle_site_symmetry_1
_geom_angle_site_symmetry_3
O16 Zn1 O11 94.08(16) . .
O16 Zn1 O13 101.22(16) . 2_655
O11 Zn1 O13 162.56(15) . 2_655
O16 Zn1 O2 82.14(16) . 2_655
O11 Zn1 O2 96.90(18) . 2_655
O13 Zn1 O2 93.47(18) 2_655 2_655
O16 Zn1 O4W 115.43(18) . .
O11 Zn1 O4W 82.86(18) . .
O13 Zn1 O4W 83.04(18) 2_655 .
O2 Zn1 O4W 162.42(18) 2_655 .
O16 Zn1 O3 152.25(16) . 2_655
O11 Zn1 O3 83.49(17) . 2_655
O13 Zn1 O3 86.75(17) 2_655 2_655
O2 Zn1 O3 70.79(14) 2_655 2_655
O4W Zn1 O3 91.77(17) . 2_655
O16 Zn1 Zn2 43.50(12) . .
O11 Zn1 Zn2 80.29(11) . .
O13 Zn1 Zn2 116.68(11) 2_655 .
O2 Zn1 Zn2 44.23(11) 2_655 .
O4W Zn1 Zn2 151.20(14) . .
O3 Zn1 Zn2 109.21(10) 2_655 .
O15 Zn2 O12 175.76(18) . .
O15 Zn2 O7 97.00(17) . .
O12 Zn2 O7 81.66(18) . .
O15 Zn2 O2W 92.94(17) . .
O12 Zn2 O2W 91.24(18) . .
O7 Zn2 O2W 99.0(2) . .
O15 Zn2 O16 82.70(15) . .
O12 Zn2 O16 93.48(17) . .
O7 Zn2 O16 97.93(18) . .
O2W Zn2 O16 162.93(18) . .
O15 Zn2 O2 95.31(16) . 2_655
O12 Zn2 O2 85.59(17) . 2_655
O7 Zn2 O2 166.04(17) . 2_655
O2W Zn2 O2 86.91(18) . 2_655
O16 Zn2 O2 77.12(15) . 2_655
O15 Zn2 Zn1 103.79(12) . .
O12 Zn2 Zn1 74.13(12) . .
O7 Zn2 Zn1 127.58(15) . .
O2W Zn2 Zn1 126.79(13) . .
O16 Zn2 Zn1 40.10(10) . .
O2 Zn2 Zn1 42.11(11) 2_655 .
O15 Zn2 Zn3 42.30(12) . .
O12 Zn2 Zn3 133.88(13) . .
O7 Zn2 Zn3 100.60(14) . .
O2W Zn2 Zn3 132.77(13) . .
O16 Zn2 Zn3 40.41(10) . .
O2 Zn2 Zn3 84.18(12) 2_655 .
Zn1 Zn2 Zn3 68.337(19) . .
O16 Zn3 O14 97.64(16) . 2_655
O16 Zn3 O5 177.02(18) . 2_756
O14 Zn3 O5 80.97(17) 2_655 2_756
O16 Zn3 O15 83.56(15) . .
O14 Zn3 O15 97.75(18) 2_655 .
O5 Zn3 O15 94.00(16) 2_756 .
O16 Zn3 O3W 92.33(17) . .
O14 Zn3 O3W 99.9(2) 2_655 .
O5 Zn3 O3W 90.51(18) 2_756 .
O15 Zn3 O3W 162.27(18) . .
O16 Zn3 O9 95.33(15) . 1_656
O14 Zn3 O9 165.27(16) 2_655 1_656
O5 Zn3 O9 85.75(16) 2_756 1_656
O15 Zn3 O9 76.76(15) . 1_656
O3W Zn3 O9 86.51(17) . 1_656
O16 Zn3 Zn2 43.31(12) . .
O14 Zn3 Zn2 99.71(14) 2_655 .
O5 Zn3 Zn2 134.20(13) 2_756 .
O15 Zn3 Zn2 40.26(10) . .
O3W Zn3 Zn2 133.40(13) . .
O9 Zn3 Zn2 85.00(10) 1_656 .
O16 Zn3 Zn4 103.70(12) . .
O14 Zn3 Zn4 127.68(14) 2_655 .
O5 Zn3 Zn4 75.29(12) 2_756 .
O15 Zn3 Zn4 40.05(10) . .
O3W Zn3 Zn4 125.85(13) . .
O9 Zn3 Zn4 41.34(10) 1_656 .
Zn2 Zn3 Zn4 68.399(19) . .
O6 Zn4 O4 161.92(18) . 2_756
O6 Zn4 O15 100.47(18) . .
O4 Zn4 O15 94.71(16) 2_756 .
O6 Zn4 O9 96.79(19) . 1_656
O4 Zn4 O9 94.63(17) 2_756 1_656
O15 Zn4 O9 83.51(16) . 1_656
O6 Zn4 O1W 82.3(2) . .
O4 Zn4 O1W 82.67(18) 2_756 .
O15 Zn4 O1W 113.3(2) . .
O9 Zn4 O1W 163.14(19) 1_656 .
O6 Zn4 O10 85.53(17) . 1_656
O4 Zn4 O10 84.81(17) 2_756 1_656
O15 Zn4 O10 155.01(16) . 1_656
O9 Zn4 O10 71.65(15) 1_656 1_656
O1W Zn4 O10 91.51(18) . 1_656
O6 Zn4 Zn3 118.29(13) . .
O4 Zn4 Zn3 79.66(11) 2_756 .
O15 Zn4 Zn3 42.17(12) . .
O9 Zn4 Zn3 46.58(12) 1_656 .
O1W Zn4 Zn3 147.36(16) . .
O10 Zn4 Zn3 113.79(10) 1_656 .
O8 C12 O9 124.4(6) . .
O8 C12 C13 117.9(6) . .
O9 C12 C13 117.7(5) . .
O7 C11 O6 127.7(6) . .
O7 C11 C8 116.5(5) . .
O6 C11 C8 115.8(6) . .
C19 C18 C17 121.1(5) . .
C6 C7 C8 117.8(6) . .
O1 C1 O2 123.6(6) . .
O1 C1 C2 120.3(6) . .
O2 C1 C2 116.0(5) . .
O12 C21 O11 125.5(5) . .
O12 C21 C17 118.4(5) . .
O11 C21 C17 116.2(5) . .
C8 C9 C4 118.6(6) . .
C18 C19 C20 118.6(6) . .
C18 C19 C22 120.0(5) . .
C20 C19 C22 121.3(5) . .
C9 C8 C7 122.9(6) . .
C9 C8 C11 121.2(5) . .
C7 C8 C11 115.9(5) . .
C16 C17 C18 120.1(5) . .
C16 C17 C21 120.8(5) . .
C18 C17 C21 119.1(5) . .
C15 C20 C19 120.0(6) . .
C5 C4 C9 121.3(5) . .
C5 C4 O3 117.2(5) . .
C9 C4 O3 121.5(5) . .
C5 C6 C7 118.9(5) . .
C5 C6 C10 121.2(5) . .
C7 C6 C10 119.9(5) . .
O13 C22 O14 126.2(5) . .
O13 C22 C19 117.3(5) . .
O14 C22 C19 116.5(5) . .
O4 C10 O5 127.7(5) . .
O4 C10 C6 116.6(5) . .
O5 C10 C6 115.6(5) . .
C16 C15 O10 120.9(5) . .
C16 C15 C20 121.6(5) . .
O10 C15 C20 117.5(5) . .
C4 C5 C6 120.4(5) . .
C15 C16 C17 118.5(5) . .
O10 C13 C14 107.9(8) . .
O10 C13 C12 109.5(5) . .
C14 C13 C12 114.7(8) . .
O3 C2 C3 114.2(6) . .
O3 C2 C1 104.4(5) . .
C3 C2 C1 112.9(6) . .
C21 O12 Zn2 132.7(4) . .
C10 O5 Zn3 128.9(4) . 2_746
Zn4 O15 Zn2 119.5(2) . .
Zn4 O15 Zn3 97.78(16) . .
Zn2 O15 Zn3 97.44(16) . .
Zn1 O16 Zn3 119.50(19) . .
Zn1 O16 Zn2 96.40(17) . .
Zn3 O16 Zn2 96.28(16) . .
C4 O3 C2 118.7(5) . .
C4 O3 Zn1 126.6(3) . 2_645
C2 O3 Zn1 111.7(3) . 2_645
C15 O10 C13 115.7(5) . .
C15 O10 Zn4 125.9(4) . 1_454
C13 O10 Zn4 114.1(4) . 1_454
C11 O6 Zn4 128.3(4) . .
C22 O13 Zn1 129.7(4) . 2_645
C1 O2 Zn1 123.9(4) . 2_645
C1 O2 Zn2 135.6(4) . 2_645
Zn1 O2 Zn2 93.66(17) 2_645 2_645
C22 O14 Zn3 131.9(4) . 2_645
C10 O4 Zn4 127.3(4) . 2_746
C21 O11 Zn1 125.4(4) . .
C12 O9 Zn4 126.1(4) . 1_454
C12 O9 Zn3 129.7(4) . 1_454
Zn4 O9 Zn3 92.08(16) 1_454 1_454
C11 O7 Zn2 130.1(4) . .

loop_
_geom_bond_atom_site_label_1
_geom_bond_atom_site_label_2
_geom_bond_distance
_geom_bond_site_symmetry_2
Zn1 O16 2.020(4) .
Zn1 O11 2.024(4) .
Zn1 O13 2.030(4) 2_655
Zn1 O2 2.094(4) 2_655
Zn1 O4W 2.124(4) .
Zn1 O3 2.351(4) 2_655
Zn1 Zn2 3.1159(9) .
Zn2 O15 2.038(4) .
Zn2 O12 2.064(4) .
Zn2 O7 2.070(5) .
Zn2 O2W 2.154(5) .
Zn2 O16 2.158(4) .
Zn2 O2 2.178(4) 2_655
Zn2 Zn3 3.1274(8) .
Zn3 O16 2.039(4) .
Zn3 O14 2.067(4) 2_655
Zn3 O5 2.081(4) 2_756
Zn3 O15 2.123(4) .
Zn3 O3W 2.144(5) .
Zn3 O9 2.277(4) 1_656
Zn3 Zn4 3.1332(8) .
Zn4 O6 2.005(4) .
Zn4 O4 2.013(4) 2_756
Zn4 O15 2.035(4) .
Zn4 O9 2.071(4) 1_656
Zn4 O1W 2.139(5) .
Zn4 O10 2.352(4) 1_656
C12 O8 1.229(8) .
C12 O9 1.258(7) .
C12 C13 1.525(9) .
C11 O7 1.231(7) .
C11 O6 1.245(7) .
C11 C8 1.554(8) .
C18 C19 1.379(8) .
C18 C17 1.396(8) .
C7 C6 1.406(9) .
C7 C8 1.406(8) .
C1 O1 1.222(8) .
C1 O2 1.276(8) .
C1 C2 1.545(8) .
C21 O12 1.238(7) .
C21 O11 1.274(7) .
C21 C17 1.510(8) .
C9 C8 1.339(8) .
C9 C4 1.384(9) .
C19 C20 1.395(8) .
C19 C22 1.497(8) .
C17 C16 1.395(8) .
C20 C15 1.390(9) .
C4 C5 1.367(8) .
C4 O3 1.392(6) .
C6 C5 1.394(7) .
C6 C10 1.497(8) .
C22 O13 1.213(7) .
C22 O14 1.273(7) .
C10 O4 1.238(8) .
C10 O5 1.272(7) .
C15 C16 1.373(8) .
C15 O10 1.378(7) .
C13 O10 1.430(8) .
C13 C14 1.504(15) .
C2 O3 1.423(7) .
C2 C3 1.458(10) .
O5 Zn3 2.081(4) 2_746
O3 Zn1 2.351(4) 2_645
O10 Zn4 2.352(4) 1_454
O13 Zn1 2.030(4) 2_645
O2 Zn1 2.094(4) 2_645
O2 Zn2 2.178(4) 2_645
O14 Zn3 2.067(4) 2_645
O4 Zn4 2.013(4) 2_746
O9 Zn4 2.071(4) 1_454
O9 Zn3 2.277(4) 1_454
